data_7023403
loop_
_publ_author_name
'Welby, Christine E.'
'Gilmartin, Luke'
'Marriott, Ryan R.'
'Zahid, Adam'
'Rice, Craig R.'
'Gibson, Elizabeth A.'
'Elliott, Paul I. P.'

_publ_section_title
;
 Luminescent biscyclometalated arylpyridine iridium(III) complexes with
 4,4'-bi-1,2,3-triazolyl ancillary ligands.
;
_journal_issue 37
_journal_name_full 'Dalton transactions (Cambridge, England : 2003)'
_journal_page_first 13527
_journal_page_last 13536
_journal_paper_doi 10.1039/c3dt51284c
_journal_volume 42
_journal_year 2013
_chemical_formula_sum 'C40 H32 F6 Ir N8 P'
_chemical_formula_weight 961.91
_chemical_name_systematic
; 
 ? 
;
_space_group_IT_number 2
_symmetry_cell_setting triclinic
_symmetry_space_group_name_Hall '-P 1'
_symmetry_space_group_name_H-M 'P -1'
_atom_sites_solution_hydrogens geom
_atom_sites_solution_primary direct
_atom_sites_solution_secondary difmap
_audit_creation_method SHELXL-97
_cell_angle_alpha 78.7460(10)
_cell_angle_beta 87.4290(10)
_cell_angle_gamma 64.5270(10)
_cell_formula_units_Z 4
_cell_length_a 13.0144(7)
_cell_length_b 13.3032(8)
_cell_length_c 24.2891(15)
_cell_measurement_reflns_used 9907
_cell_measurement_temperature 150(2)
_cell_measurement_theta_max 30.91
_cell_measurement_theta_min 2.8
_cell_volume 3719.8(4)
_computing_structure_refinement 'SHELXL-97 (Sheldrick, 2008)'
_computing_structure_solution 'SHELXS-97 (Sheldrick, 2008)'
_diffrn_ambient_temperature 150(2)
_diffrn_measured_fraction_theta_full 0.999
_diffrn_measured_fraction_theta_max 0.999
_diffrn_measurement_device_type 'Bruker APEX-II CCD'
_diffrn_measurement_method '\f and \w scans'
_diffrn_radiation_monochromator graphite
_diffrn_radiation_source 'fine-focus sealed tube'
_diffrn_radiation_type MoK\a
_diffrn_radiation_wavelength 0.71073
_diffrn_reflns_av_R_equivalents 0.0310
_diffrn_reflns_av_sigmaI/netI 0.0320
_diffrn_reflns_limit_h_max 18
_diffrn_reflns_limit_h_min -18
_diffrn_reflns_limit_k_max 19
_diffrn_reflns_limit_k_min -19
_diffrn_reflns_limit_l_max 34
_diffrn_reflns_limit_l_min -34
_diffrn_reflns_number 85742
_diffrn_reflns_theta_full 30.51
_diffrn_reflns_theta_max 30.51
_diffrn_reflns_theta_min 1.71
_exptl_absorpt_coefficient_mu 3.705
_exptl_absorpt_correction_T_max 0.5245
_exptl_absorpt_correction_T_min 0.3571
_exptl_absorpt_correction_type multi-scan
_exptl_absorpt_process_details sadabs
_exptl_crystal_colour yellow
_exptl_crystal_density_diffrn 1.718
_exptl_crystal_density_method 'not measured'
_exptl_crystal_description block
_exptl_crystal_F_000 1896
_exptl_crystal_size_max 0.35
_exptl_crystal_size_mid 0.20
_exptl_crystal_size_min 0.20
_refine_diff_density_max 1.297
_refine_diff_density_min -1.084
_refine_diff_density_rms 0.095
_refine_ls_extinction_method none
_refine_ls_goodness_of_fit_ref 1.007
_refine_ls_hydrogen_treatment constr
_refine_ls_matrix_type full
_refine_ls_number_parameters 1009
_refine_ls_number_reflns 22663
_refine_ls_number_restraints 72
_refine_ls_restrained_S_all 1.013
_refine_ls_R_factor_all 0.0374
_refine_ls_R_factor_gt 0.0250
_refine_ls_shift/su_max 0.002
_refine_ls_shift/su_mean 0.000
_refine_ls_structure_factor_coef Fsqd
_refine_ls_weighting_details 'calc w=1/[\s^2^(Fo^2^)+(0.0175P)^2^+3.8743P] where P=(Fo^2^+2Fc^2^)/3'
_refine_ls_weighting_scheme calc
_refine_ls_wR_factor_gt 0.0491
_refine_ls_wR_factor_ref 0.0529
_reflns_number_gt 18570
_reflns_number_total 22663
_reflns_threshold_expression >2sigma(I)
_cod_data_source_file c3dt51284c.txt
_cod_data_source_block mo_rmm012_0m
_cod_depositor_comments
;
The following automatic conversions were performed:

'_symmetry_cell_setting' value 'Triclinic' changed to 'triclinic'
according to /home/saulius/struct/CIF-dictionaries/cif_core.dic
dictionary named 'cif_core.dic' version 2.4.2 from 2011-04-26.

Automatic conversion script
Id: cif_fix_values 1891 2012-01-12 08:04:46Z andrius 
;
_cod_original_sg_symbol_H-M 'P-1   '
_cod_database_code 7023403

loop_
_symmetry_equiv_pos_as_xyz
'x, y, z'
'-x, -y, -z'

loop_
_atom_site_label
_atom_site_type_symbol
_atom_site_fract_x
_atom_site_fract_y
_atom_site_fract_z
_atom_site_U_iso_or_equiv
_atom_site_adp_type
_atom_site_occupancy
_atom_site_symmetry_multiplicity
_atom_site_calc_flag
_atom_site_refinement_flags
Ir1 Ir 0.354941(6) 0.290451(7) 0.430561(4) 0.01631(2) Uani 1 1 d .
Ir2 Ir 0.332562(7) 0.276219(8) 0.099142(4) 0.01816(2) Uani 1 1 d .
P1 P 0.91018(5) 0.13209(6) 0.27841(3) 0.02528(14) Uani 1 1 d .
P2 P 0.68634(6) 0.59913(6) 0.24851(3) 0.02734(14) Uani 1 1 d .
F1 F 1.03031(18) 0.0296(2) 0.27854(10) 0.0808(8) Uani 1 1 d .
F2 F 0.8558(2) 0.0482(2) 0.30344(9) 0.0728(7) Uani 1 1 d .
F3 F 0.78951(17) 0.2337(2) 0.27929(8) 0.0705(7) Uani 1 1 d .
F4 F 0.9655(2) 0.2154(2) 0.25447(8) 0.0713(7) Uani 1 1 d .
F5 F 0.93796(14) 0.13749(17) 0.34129(7) 0.0444(5) Uani 1 1 d .
F6 F 0.88295(14) 0.12646(16) 0.21552(7) 0.0409(4) Uani 1 1 d .
F7 F 0.71132(18) 0.50251(19) 0.30330(8) 0.0564(5) Uani 1 1 d .
F8 F 0.57893(17) 0.68169(19) 0.27732(9) 0.0597(6) Uani 1 1 d .
F9 F 0.60829(16) 0.55313(17) 0.22239(8) 0.0463(5) Uani 1 1 d .
F10 F 0.79337(15) 0.51715(17) 0.21927(9) 0.0546(5) Uani 1 1 d .
F11 F 0.65986(17) 0.69571(16) 0.19383(7) 0.0471(5) Uani 1 1 d .
F12 F 0.76602(17) 0.64315(19) 0.27451(8) 0.0538(5) Uani 1 1 d .
N1 N 0.53998(15) 0.21674(16) 0.43802(8) 0.0186(4) Uani 1 1 d .
N2 N 0.61693(15) 0.14711(17) 0.47788(9) 0.0205(4) Uani 1 1 d .
N3 N 0.71830(15) 0.13063(17) 0.45558(9) 0.0217(4) Uani 1 1 d .
N4 N 0.40369(15) 0.35252(17) 0.35007(9) 0.0205(4) Uani 1 1 d .
N5 N 0.34520(16) 0.42622(18) 0.30538(9) 0.0225(4) Uani 1 1 d .
N6 N 0.42260(16) 0.44422(18) 0.27136(8) 0.0221(4) Uani 1 1 d .
N7 N 0.35126(15) 0.41978(17) 0.46599(9) 0.0239(4) Uani 1 1 d .
N8 N 0.34549(15) 0.16357(17) 0.39839(8) 0.0186(4) Uani 1 1 d .
N9 N 0.20962(17) 0.20582(17) 0.10223(9) 0.0228(4) Uani 1 1 d .
N10 N 0.19926(18) 0.13243(18) 0.07622(9) 0.0267(5) Uani 1 1 d .
N11 N 0.10746(19) 0.11940(19) 0.09774(10) 0.0292(5) Uani 1 1 d .
N12 N 0.20759(16) 0.36078(17) 0.15640(8) 0.0207(4) Uani 1 1 d .
N13 N 0.19280(17) 0.44283(19) 0.18276(9) 0.0259(4) Uani 1 1 d .
N14 N 0.09984(17) 0.45887(19) 0.21268(9) 0.0257(4) Uani 1 1 d .
N15 N 0.24936(16) 0.38842(17) 0.02745(8) 0.0211(4) Uani 1 1 d .
N16 N 0.43437(18) 0.1577(2) 0.16433(9) 0.0298(5) Uani 1 1 d .
C1 C 0.59147(18) 0.2446(2) 0.39124(10) 0.0209(5) Uani 1 1 d .
C2 C 0.70684(19) 0.1886(2) 0.40258(11) 0.0240(5) Uani 1 1 d .
H2 H 0.7656 0.1904 0.3783 0.029 Uiso 1 1 calc R
C3 C 0.82534(19) 0.0557(2) 0.48885(12) 0.0272(5) Uani 1 1 d .
H3A H 0.8810 0.0089 0.4645 0.033 Uiso 1 1 calc R
H3B H 0.8102 0.0037 0.5197 0.033 Uiso 1 1 calc R
C4 C 0.87711(18) 0.1202(2) 0.51371(11) 0.0232(5) Uani 1 1 d .
C5 C 0.9198(2) 0.1891(2) 0.47968(12) 0.0282(5) Uani 1 1 d .
H5 H 0.9150 0.1976 0.4400 0.034 Uiso 1 1 calc R
C6 C 0.9694(2) 0.2454(2) 0.50327(12) 0.0317(6) Uani 1 1 d .
H6 H 0.9970 0.2935 0.4797 0.038 Uiso 1 1 calc R
C7 C 0.9787(2) 0.2317(2) 0.56091(13) 0.0336(6) Uani 1 1 d .
H7 H 1.0128 0.2702 0.5771 0.040 Uiso 1 1 calc R
C8 C 0.9382(2) 0.1621(3) 0.59489(13) 0.0370(7) Uani 1 1 d .
H8 H 0.9454 0.1517 0.6346 0.044 Uiso 1 1 calc R
C9 C 0.8871(2) 0.1071(2) 0.57141(12) 0.0319(6) Uani 1 1 d .
H9 H 0.8588 0.0599 0.5952 0.038 Uiso 1 1 calc R
C10 C 0.51760(18) 0.3231(2) 0.34416(10) 0.0201(5) Uani 1 1 d .
C11 C 0.52960(19) 0.3828(2) 0.29362(10) 0.0228(5) Uani 1 1 d .
H11 H 0.5982 0.3812 0.2777 0.027 Uiso 1 1 calc R
C12 C 0.3846(2) 0.5254(2) 0.21794(10) 0.0249(5) Uani 1 1 d .
H12A H 0.3243 0.5146 0.1999 0.030 Uiso 1 1 calc R
H12B H 0.4494 0.5086 0.1928 0.030 Uiso 1 1 calc R
C13 C 0.33905(19) 0.6479(2) 0.22370(10) 0.0237(5) Uani 1 1 d .
C14 C 0.2878(3) 0.6884(3) 0.27074(13) 0.0422(7) Uani 1 1 d .
H14 H 0.2828 0.6368 0.3027 0.051 Uiso 1 1 calc R
C15 C 0.2436(3) 0.8027(3) 0.27230(15) 0.0480(8) Uani 1 1 d .
H15 H 0.2096 0.8286 0.3053 0.058 Uiso 1 1 calc R
C16 C 0.2486(3) 0.8782(3) 0.22667(16) 0.0483(8) Uani 1 1 d .
H16 H 0.2161 0.9571 0.2272 0.058 Uiso 1 1 calc R
C17 C 0.3007(4) 0.8395(3) 0.18035(16) 0.0639(11) Uani 1 1 d U
H17 H 0.3055 0.8917 0.1487 0.077 Uiso 1 1 calc R
C18 C 0.3467(3) 0.7252(3) 0.17865(13) 0.0464(8) Uani 1 1 d U
H18 H 0.3839 0.6997 0.1462 0.056 Uiso 1 1 calc R
C19 C 0.2989(2) 0.1448(2) 0.53083(11) 0.0281(5) Uani 1 1 d .
H19 H 0.3028 0.0947 0.5070 0.034 Uiso 1 1 calc R
C20 C 0.2698(2) 0.1243(3) 0.58642(12) 0.0377(7) Uani 1 1 d .
H20 H 0.2530 0.0612 0.5999 0.045 Uiso 1 1 calc R
C21 C 0.2652(2) 0.1956(3) 0.62238(12) 0.0428(8) Uani 1 1 d .
H21 H 0.2445 0.1819 0.6601 0.051 Uiso 1 1 calc R
C22 C 0.2908(2) 0.2861(3) 0.60294(12) 0.0365(7) Uani 1 1 d .
H22 H 0.2899 0.3337 0.6277 0.044 Uiso 1 1 calc R
C23 C 0.31790(19) 0.3083(2) 0.54719(11) 0.0272(6) Uani 1 1 d .
C24 C 0.33603(19) 0.4083(2) 0.52241(12) 0.0291(6) Uani 1 1 d .
C25 C 0.32229(17) 0.2376(2) 0.50958(10) 0.0207(5) Uani 1 1 d .
C26 C 0.3619(2) 0.5123(2) 0.43757(14) 0.0330(6) Uani 1 1 d .
H26 H 0.3710 0.5200 0.3982 0.040 Uiso 1 1 calc R
C27 C 0.3602(2) 0.5963(3) 0.46360(17) 0.0444(8) Uani 1 1 d .
H27 H 0.3675 0.6609 0.4426 0.053 Uiso 1 1 calc R
C28 C 0.3478(2) 0.5840(3) 0.52044(18) 0.0496(9) Uani 1 1 d .
H28 H 0.3475 0.6403 0.5393 0.060 Uiso 1 1 calc R
C29 C 0.3357(2) 0.4909(3) 0.55063(15) 0.0421(8) Uani 1 1 d .
H29 H 0.3271 0.4828 0.5901 0.051 Uiso 1 1 calc R
C30 C 0.10393(19) 0.4622(2) 0.42246(12) 0.0280(5) Uani 1 1 d .
H30 H 0.1243 0.5057 0.4428 0.034 Uiso 1 1 calc R
C31 C -0.0092(2) 0.5005(2) 0.40455(13) 0.0334(6) Uani 1 1 d .
H31 H -0.0652 0.5697 0.4130 0.040 Uiso 1 1 calc R
C32 C -0.0413(2) 0.4390(2) 0.37461(12) 0.0326(6) Uani 1 1 d .
H32 H -0.1185 0.4665 0.3622 0.039 Uiso 1 1 calc R
C33 C 0.0394(2) 0.3379(2) 0.36297(11) 0.0269(5) Uani 1 1 d .
H33 H 0.0179 0.2955 0.3424 0.032 Uiso 1 1 calc R
C34 C 0.15308(18) 0.2977(2) 0.38144(10) 0.0209(5) Uani 1 1 d .
C35 C 0.24270(19) 0.1880(2) 0.37451(10) 0.0210(5) Uani 1 1 d .
C36 C 0.18765(18) 0.3605(2) 0.41078(10) 0.0200(5) Uani 1 1 d .
C37 C 0.4329(2) 0.0616(2) 0.39851(11) 0.0260(5) Uani 1 1 d .
H37 H 0.5037 0.0450 0.4160 0.031 Uiso 1 1 calc R
C38 C 0.4239(2) -0.0197(2) 0.37424(13) 0.0355(7) Uani 1 1 d .
H38 H 0.4868 -0.0915 0.3754 0.043 Uiso 1 1 calc R
C39 C 0.3210(2) 0.0057(3) 0.34805(13) 0.0377(7) Uani 1 1 d .
H39 H 0.3130 -0.0479 0.3299 0.045 Uiso 1 1 calc R
C40 C 0.2305(2) 0.1089(2) 0.34849(12) 0.0302(6) Uani 1 1 d .
H40 H 0.1593 0.1264 0.3310 0.036 Uiso 1 1 calc R
C41 C 0.12380(19) 0.3250(2) 0.16905(10) 0.0209(5) Uani 1 1 d .
C42 C 0.0546(2) 0.3878(2) 0.20590(11) 0.0253(5) Uani 1 1 d .
H42 H -0.0106 0.3824 0.2228 0.030 Uiso 1 1 calc R
C43 C 0.0553(2) 0.5521(3) 0.24428(12) 0.0351(7) Uani 1 1 d .
H43A H 0.1199 0.5547 0.2630 0.042 Uiso 1 1 calc R
H43B H 0.0063 0.5366 0.2738 0.042 Uiso 1 1 calc R
C44 C -0.0127(2) 0.6663(2) 0.20709(13) 0.0347(6) Uani 1 1 d .
C45 C -0.0811(3) 0.6792(3) 0.16145(14) 0.0428(7) Uani 1 1 d .
H45 H -0.0794 0.6134 0.1509 0.051 Uiso 1 1 calc R
C46 C -0.0156(4) 0.7640(3) 0.22053(19) 0.0663(11) Uani 1 1 d .
H46 H 0.0308 0.7579 0.2513 0.080 Uiso 1 1 calc R
C47 C -0.0850(5) 0.8708(3) 0.1900(2) 0.0820(15) Uani 1 1 d .
H47 H -0.0849 0.9368 0.1994 0.098 Uiso 1 1 calc R
C48 C -0.1546(4) 0.8810(3) 0.1454(2) 0.0664(11) Uani 1 1 d .
H48 H -0.2039 0.9540 0.1252 0.080 Uiso 1 1 calc R
C49 C -0.1520(3) 0.7857(3) 0.13078(17) 0.0556(9) Uani 1 1 d .
H49 H -0.1982 0.7922 0.0999 0.067 Uiso 1 1 calc R
C50 C 0.1256(2) 0.2394(2) 0.13972(10) 0.0220(5) Uani 1 1 d .
C51 C 0.0596(2) 0.1836(2) 0.13668(11) 0.0280(5) Uani 1 1 d .
H51 H -0.0057 0.1890 0.1574 0.034 Uiso 1 1 calc R
C52 C 0.0655(3) 0.0484(2) 0.07488(14) 0.0374(7) Uani 1 1 d .
H52A H 0.0470 -0.0003 0.1062 0.045 Uiso 1 1 calc R
H52B H 0.1258 -0.0016 0.0534 0.045 Uiso 1 1 calc R
C53 C -0.0391(2) 0.1216(2) 0.03704(13) 0.0339(6) Uani 1 1 d .
C54 C -0.0268(3) 0.1580(3) -0.01932(14) 0.0457(8) Uani 1 1 d .
H54 H 0.0474 0.1357 -0.0335 0.055 Uiso 1 1 calc R
C55 C -0.1194(4) 0.2253(3) -0.05481(17) 0.0620(11) Uani 1 1 d .
H55 H -0.1100 0.2497 -0.0934 0.074 Uiso 1 1 calc R
C56 C -0.2274(4) 0.2575(3) -0.0338(2) 0.0683(12) Uani 1 1 d .
H56 H -0.2921 0.3048 -0.0583 0.082 Uiso 1 1 calc R
C57 C -0.2424(3) 0.2222(4) 0.0219(2) 0.0664(12) Uani 1 1 d .
H57 H -0.3169 0.2442 0.0357 0.080 Uiso 1 1 calc R
C58 C -0.1471(3) 0.1538(3) 0.05799(16) 0.0490(8) Uani 1 1 d .
H58 H -0.1563 0.1296 0.0966 0.059 Uiso 1 1 calc R
C59 C 0.5363(2) 0.0967(2) 0.05118(12) 0.0295(6) Uani 1 1 d .
H59 H 0.5645 0.0597 0.0886 0.035 Uiso 1 1 calc R
C60 C 0.5972(2) 0.0515(3) 0.00646(13) 0.0365(7) Uani 1 1 d .
H60 H 0.6666 -0.0156 0.0136 0.044 Uiso 1 1 calc R
C61 C 0.5573(3) 0.1035(3) -0.04824(13) 0.0397(7) Uani 1 1 d .
H61 H 0.5986 0.0713 -0.0785 0.048 Uiso 1 1 calc R
C62 C 0.4582(2) 0.2016(3) -0.05892(12) 0.0339(6) Uani 1 1 d .
H62 H 0.4311 0.2378 -0.0965 0.041 Uiso 1 1 calc R
C63 C 0.3972(2) 0.2482(2) -0.01409(10) 0.0238(5) Uani 1 1 d .
C64 C 0.2926(2) 0.3543(2) -0.02175(10) 0.0244(5) Uani 1 1 d .
C65 C 0.43433(19) 0.1957(2) 0.04198(10) 0.0203(5) Uani 1 1 d .
C66 C 0.1580(2) 0.4879(2) 0.02544(11) 0.0272(5) Uani 1 1 d .
H66 H 0.1296 0.5113 0.0597 0.033 Uiso 1 1 calc R
C67 C 0.2393(2) 0.4210(2) -0.07280(11) 0.0324(6) Uani 1 1 d .
H67 H 0.2677 0.3963 -0.1068 0.039 Uiso 1 1 calc R
C68 C 0.1454(2) 0.5227(3) -0.07419(12) 0.0363(6) Uani 1 1 d .
H68 H 0.1093 0.5688 -0.1091 0.044 Uiso 1 1 calc R
C69 C 0.1035(2) 0.5577(2) -0.02431(12) 0.0335(6) Uani 1 1 d .
H69 H 0.0390 0.6279 -0.0245 0.040 Uiso 1 1 calc R
C70 C 0.4457(2) 0.4401(2) 0.07431(11) 0.0291(6) Uani 1 1 d .
H70 H 0.3892 0.4851 0.0452 0.035 Uiso 1 1 calc R
C71 C 0.5310(3) 0.4728(3) 0.08425(13) 0.0405(7) Uani 1 1 d .
H71 H 0.5318 0.5395 0.0619 0.049 Uiso 1 1 calc R
C72 C 0.6138(3) 0.4086(3) 0.12640(14) 0.0474(9) Uani 1 1 d .
H72 H 0.6711 0.4316 0.1331 0.057 Uiso 1 1 calc R
C73 C 0.6137(2) 0.3121(3) 0.15848(13) 0.0432(8) Uani 1 1 d .
H73 H 0.6713 0.2677 0.1872 0.052 Uiso 1 1 calc R
C74 C 0.5287(2) 0.2786(3) 0.14900(11) 0.0314(6) Uani 1 1 d .
C75 C 0.5241(2) 0.1753(3) 0.18006(12) 0.0393(7) Uani 1 1 d U
C76 C 0.44226(19) 0.3428(2) 0.10638(10) 0.0234(5) Uani 1 1 d .
C77 C 0.4247(3) 0.0618(3) 0.18721(13) 0.0446(8) Uani 1 1 d U
H77 H 0.3609 0.0520 0.1763 0.053 Uiso 1 1 calc R
C78 C 0.6048(3) 0.0921(4) 0.22005(15) 0.0659(9) Uani 1 1 d U
H78 H 0.6667 0.1034 0.2322 0.079 Uiso 1 1 calc R
C79 C 0.5942(4) -0.0067(4) 0.24192(18) 0.0812(11) Uani 1 1 d U
H79 H 0.6503 -0.0642 0.2685 0.097 Uiso 1 1 calc R
C80 C 0.5046(3) -0.0228(4) 0.22596(17) 0.0725(10) Uani 1 1 d U
H80 H 0.4972 -0.0907 0.2411 0.087 Uiso 1 1 calc R

loop_
_atom_site_aniso_label
_atom_site_aniso_U_11
_atom_site_aniso_U_22
_atom_site_aniso_U_33
_atom_site_aniso_U_23
_atom_site_aniso_U_13
_atom_site_aniso_U_12
Ir1 0.01117(4) 0.01554(5) 0.02161(5) -0.00504(3) -0.00120(3) -0.00440(3)
Ir2 0.01566(4) 0.01969(5) 0.01709(4) -0.00473(4) 0.00146(3) -0.00530(3)
P1 0.0198(3) 0.0309(4) 0.0271(3) -0.0109(3) 0.0031(2) -0.0107(3)
P2 0.0262(3) 0.0386(4) 0.0202(3) -0.0046(3) -0.0014(2) -0.0169(3)
F1 0.0473(12) 0.0857(18) 0.0617(14) -0.0274(13) 0.0037(11) 0.0209(12)
F2 0.119(2) 0.0960(18) 0.0493(13) -0.0190(12) 0.0202(13) -0.0890(17)
F3 0.0427(11) 0.0797(16) 0.0433(12) -0.0160(11) -0.0036(9) 0.0184(11)
F4 0.122(2) 0.1048(19) 0.0411(11) -0.0241(12) 0.0218(12) -0.0965(18)
F5 0.0326(8) 0.0791(14) 0.0291(9) -0.0197(9) 0.0034(7) -0.0274(9)
F6 0.0449(9) 0.0629(12) 0.0295(9) -0.0183(8) 0.0056(7) -0.0332(9)
F7 0.0653(13) 0.0731(15) 0.0351(10) 0.0176(10) -0.0149(9) -0.0439(12)
F8 0.0513(12) 0.0735(15) 0.0564(13) -0.0324(11) 0.0243(10) -0.0225(11)
F9 0.0514(11) 0.0621(13) 0.0407(10) -0.0094(9) -0.0081(8) -0.0378(10)
F10 0.0342(9) 0.0548(13) 0.0645(13) -0.0175(11) 0.0131(9) -0.0081(9)
F11 0.0613(12) 0.0466(11) 0.0326(10) 0.0021(8) -0.0053(8) -0.0257(10)
F12 0.0641(12) 0.0882(16) 0.0364(10) -0.0113(10) -0.0029(9) -0.0581(12)
N1 0.0150(8) 0.0184(10) 0.0226(10) -0.0051(8) -0.0023(7) -0.0066(7)
N2 0.0140(8) 0.0184(10) 0.0283(11) -0.0052(8) -0.0026(7) -0.0057(7)
N3 0.0127(8) 0.0211(11) 0.0294(11) -0.0070(9) -0.0020(7) -0.0044(8)
N4 0.0154(8) 0.0196(10) 0.0258(10) -0.0036(8) -0.0016(7) -0.0069(8)
N5 0.0194(9) 0.0233(11) 0.0247(11) -0.0016(9) -0.0012(8) -0.0101(8)
N6 0.0221(9) 0.0232(11) 0.0218(10) -0.0050(8) 0.0000(8) -0.0103(8)
N7 0.0144(8) 0.0205(11) 0.0355(12) -0.0104(9) -0.0044(8) -0.0038(8)
N8 0.0157(8) 0.0200(10) 0.0207(10) -0.0052(8) 0.0015(7) -0.0077(8)
N9 0.0238(9) 0.0195(10) 0.0253(11) -0.0064(8) 0.0055(8) -0.0092(8)
N10 0.0277(10) 0.0219(11) 0.0336(12) -0.0104(9) 0.0069(9) -0.0119(9)
N11 0.0312(11) 0.0263(12) 0.0352(13) -0.0109(10) 0.0080(9) -0.0156(10)
N12 0.0186(9) 0.0225(11) 0.0198(10) -0.0070(8) 0.0001(7) -0.0065(8)
N13 0.0230(9) 0.0329(12) 0.0255(11) -0.0143(9) 0.0050(8) -0.0123(9)
N14 0.0233(9) 0.0295(12) 0.0236(11) -0.0114(9) 0.0037(8) -0.0083(9)
N15 0.0196(9) 0.0224(11) 0.0223(10) -0.0054(8) -0.0022(7) -0.0093(8)
N16 0.0232(10) 0.0311(13) 0.0208(11) 0.0010(9) 0.0022(8) -0.0012(9)
C1 0.0147(9) 0.0231(12) 0.0266(12) -0.0101(10) 0.0021(8) -0.0077(9)
C2 0.0152(10) 0.0279(13) 0.0293(13) -0.0111(11) 0.0021(9) -0.0075(9)
C3 0.0167(10) 0.0205(13) 0.0395(15) -0.0036(11) -0.0086(10) -0.0037(9)
C4 0.0129(9) 0.0203(12) 0.0325(13) -0.0039(10) -0.0053(9) -0.0035(9)
C5 0.0247(11) 0.0305(15) 0.0289(14) -0.0011(11) -0.0042(10) -0.0129(11)
C6 0.0276(12) 0.0260(14) 0.0400(16) 0.0024(12) -0.0063(11) -0.0131(11)
C7 0.0263(12) 0.0276(15) 0.0455(17) -0.0083(13) -0.0092(11) -0.0089(11)
C8 0.0337(14) 0.0462(19) 0.0302(15) -0.0110(13) -0.0023(11) -0.0145(13)
C9 0.0265(12) 0.0369(16) 0.0311(14) 0.0005(12) -0.0020(10) -0.0152(12)
C10 0.0162(9) 0.0225(12) 0.0238(12) -0.0088(10) 0.0005(8) -0.0083(9)
C11 0.0193(10) 0.0270(13) 0.0231(12) -0.0067(10) 0.0011(9) -0.0100(10)
C12 0.0269(11) 0.0288(14) 0.0200(12) -0.0027(10) -0.0005(9) -0.0137(11)
C13 0.0178(10) 0.0274(13) 0.0247(12) -0.0024(10) -0.0014(9) -0.0095(10)
C14 0.0569(19) 0.0319(17) 0.0355(16) -0.0051(13) 0.0178(14) -0.0190(15)
C15 0.057(2) 0.0368(18) 0.049(2) -0.0171(16) 0.0212(16) -0.0172(16)
C16 0.0458(18) 0.0243(16) 0.064(2) -0.0038(15) 0.0143(16) -0.0084(14)
C17 0.087(3) 0.0324(19) 0.053(2) 0.0063(17) 0.025(2) -0.0165(19)
C18 0.063(2) 0.0341(17) 0.0308(16) -0.0012(13) 0.0151(15) -0.0139(16)
C19 0.0206(11) 0.0315(15) 0.0284(13) -0.0031(11) -0.0010(9) -0.0087(10)
C20 0.0245(12) 0.0427(18) 0.0312(15) 0.0072(13) -0.0003(11) -0.0067(12)
C21 0.0264(13) 0.057(2) 0.0199(13) -0.0002(14) 0.0007(10) 0.0023(13)
C22 0.0248(12) 0.0438(18) 0.0252(14) -0.0134(13) -0.0026(10) 0.0029(12)
C23 0.0143(10) 0.0338(15) 0.0264(13) -0.0125(11) -0.0021(9) -0.0007(10)
C24 0.0139(10) 0.0318(15) 0.0388(15) -0.0191(12) -0.0012(10) -0.0020(10)
C25 0.0107(9) 0.0225(12) 0.0236(12) -0.0045(10) -0.0016(8) -0.0020(8)
C26 0.0248(12) 0.0215(14) 0.0523(18) -0.0099(13) -0.0031(12) -0.0081(11)
C27 0.0303(14) 0.0258(16) 0.081(3) -0.0208(16) -0.0029(15) -0.0109(12)
C28 0.0293(14) 0.0335(18) 0.090(3) -0.0378(19) -0.0051(16) -0.0061(13)
C29 0.0267(13) 0.0460(19) 0.054(2) -0.0352(16) 0.0015(13) -0.0053(13)
C30 0.0171(10) 0.0235(13) 0.0392(15) -0.0054(11) -0.0034(10) -0.0047(10)
C31 0.0171(11) 0.0266(14) 0.0481(17) -0.0011(13) -0.0039(11) -0.0036(10)
C32 0.0153(10) 0.0340(16) 0.0404(16) 0.0047(12) -0.0071(10) -0.0072(10)
C33 0.0204(11) 0.0336(15) 0.0274(13) 0.0009(11) -0.0069(9) -0.0143(11)
C34 0.0154(9) 0.0257(13) 0.0214(12) -0.0012(10) -0.0031(8) -0.0097(9)
C35 0.0197(10) 0.0269(13) 0.0190(11) -0.0046(10) 0.0007(8) -0.0125(10)
C36 0.0139(9) 0.0206(12) 0.0231(12) 0.0003(9) -0.0014(8) -0.0069(9)
C37 0.0200(10) 0.0212(13) 0.0358(14) -0.0096(11) -0.0003(10) -0.0062(10)
C38 0.0304(13) 0.0278(15) 0.0530(19) -0.0210(14) 0.0059(12) -0.0118(12)
C39 0.0413(15) 0.0390(17) 0.0460(18) -0.0245(14) 0.0055(13) -0.0229(14)
C40 0.0270(12) 0.0381(16) 0.0333(15) -0.0144(12) -0.0005(10) -0.0180(12)
C41 0.0181(10) 0.0214(12) 0.0207(11) -0.0040(9) 0.0017(8) -0.0065(9)
C42 0.0226(11) 0.0274(14) 0.0256(13) -0.0086(11) 0.0045(9) -0.0093(10)
C43 0.0327(13) 0.0472(18) 0.0320(15) -0.0271(14) 0.0101(11) -0.0160(13)
C44 0.0339(14) 0.0310(16) 0.0437(17) -0.0175(13) 0.0153(12) -0.0151(12)
C45 0.0487(18) 0.0348(17) 0.050(2) -0.0044(15) 0.0016(15) -0.0245(15)
C46 0.084(3) 0.047(2) 0.073(3) -0.031(2) -0.007(2) -0.024(2)
C47 0.117(4) 0.029(2) 0.096(4) -0.024(2) 0.012(3) -0.023(2)
C48 0.069(3) 0.036(2) 0.077(3) -0.006(2) 0.013(2) -0.0093(19)
C49 0.056(2) 0.046(2) 0.062(2) 0.0079(18) -0.0002(18) -0.0266(18)
C50 0.0227(10) 0.0194(12) 0.0218(12) -0.0048(10) 0.0042(9) -0.0070(9)
C51 0.0280(12) 0.0260(14) 0.0330(14) -0.0101(11) 0.0084(10) -0.0131(11)
C52 0.0477(17) 0.0280(15) 0.0485(18) -0.0177(14) 0.0111(14) -0.0239(14)
C53 0.0406(15) 0.0280(15) 0.0465(17) -0.0190(13) 0.0117(13) -0.0233(13)
C54 0.064(2) 0.0421(19) 0.0452(19) -0.0197(16) 0.0077(16) -0.0316(17)
C55 0.092(3) 0.050(2) 0.053(2) -0.0194(19) -0.010(2) -0.033(2)
C56 0.073(3) 0.045(2) 0.086(3) -0.028(2) -0.028(2) -0.016(2)
C57 0.046(2) 0.062(3) 0.101(4) -0.044(3) 0.007(2) -0.0202(19)
C58 0.0461(18) 0.053(2) 0.062(2) -0.0274(18) 0.0138(16) -0.0296(17)
C59 0.0263(12) 0.0276(14) 0.0298(14) -0.0077(11) 0.0033(10) -0.0065(11)
C60 0.0270(13) 0.0322(16) 0.0442(17) -0.0138(13) 0.0094(12) -0.0051(12)
C61 0.0414(16) 0.0425(18) 0.0354(16) -0.0199(14) 0.0178(13) -0.0147(14)
C62 0.0428(15) 0.0375(17) 0.0214(13) -0.0106(12) 0.0073(11) -0.0157(13)
C63 0.0271(11) 0.0231(13) 0.0235(12) -0.0080(10) 0.0034(9) -0.0116(10)
C64 0.0259(11) 0.0285(14) 0.0217(12) -0.0061(10) -0.0010(9) -0.0137(10)
C65 0.0199(10) 0.0211(12) 0.0208(11) -0.0071(9) 0.0036(8) -0.0087(9)
C66 0.0256(12) 0.0274(14) 0.0273(13) -0.0078(11) -0.0018(10) -0.0087(10)
C67 0.0392(14) 0.0352(16) 0.0234(13) -0.0058(12) -0.0036(11) -0.0160(13)
C68 0.0395(15) 0.0349(17) 0.0278(14) 0.0040(12) -0.0135(12) -0.0126(13)
C69 0.0284(13) 0.0275(15) 0.0371(16) -0.0028(12) -0.0096(11) -0.0053(11)
C70 0.0309(13) 0.0371(16) 0.0261(13) -0.0142(12) 0.0074(10) -0.0183(12)
C71 0.0423(16) 0.058(2) 0.0410(17) -0.0275(16) 0.0192(13) -0.0338(16)
C72 0.0327(15) 0.082(3) 0.051(2) -0.0420(19) 0.0167(14) -0.0356(17)
C73 0.0224(12) 0.073(2) 0.0353(16) -0.0283(17) 0.0021(11) -0.0147(14)
C74 0.0201(11) 0.0491(18) 0.0228(13) -0.0171(12) 0.0021(9) -0.0087(11)
C75 0.0250(12) 0.0560(16) 0.0233(13) -0.0032(11) -0.0017(9) -0.0064(12)
C76 0.0203(10) 0.0331(14) 0.0188(11) -0.0132(10) 0.0035(9) -0.0102(10)
C77 0.0403(16) 0.0348(17) 0.0387(17) 0.0068(14) 0.0086(13) -0.0042(13)
C78 0.0419(15) 0.084(2) 0.0422(16) 0.0149(15) -0.0147(13) -0.0091(14)
C79 0.0571(18) 0.083(2) 0.059(2) 0.0319(16) -0.0146(16) -0.0057(16)
C80 0.0585(19) 0.063(2) 0.058(2) 0.0307(18) 0.0008(17) -0.0085(16)

loop_
_atom_type_symbol
_atom_type_description
_atom_type_scat_dispersion_real
_atom_type_scat_dispersion_imag
_atom_type_scat_source
C C 0.0033 0.0016 'International Tables Vol C Tables 4.2.6.8 and 6.1.1.4'
H H 0.0000 0.0000 'International Tables Vol C Tables 4.2.6.8 and 6.1.1.4'
N N 0.0061 0.0033 'International Tables Vol C Tables 4.2.6.8 and 6.1.1.4'
F F 0.0171 0.0103 'International Tables Vol C Tables 4.2.6.8 and 6.1.1.4'
P P 0.1023 0.0942 'International Tables Vol C Tables 4.2.6.8 and 6.1.1.4'
Ir Ir -1.4442 7.9887 'International Tables Vol C Tables 4.2.6.8 and 6.1.1.4'

loop_
_geom_angle_atom_site_label_1
_geom_angle_atom_site_label_2
_geom_angle_atom_site_label_3
_geom_angle
C36 Ir1 C25 88.97(9)
C36 Ir1 N8 80.21(9)
C25 Ir1 N8 96.12(9)
C36 Ir1 N7 95.92(9)
C25 Ir1 N7 80.63(9)
N8 Ir1 N7 175.03(7)
C36 Ir1 N4 95.96(8)
C25 Ir1 N4 173.28(8)
N8 Ir1 N4 89.24(7)
N7 Ir1 N4 94.28(8)
C36 Ir1 N1 171.08(8)
C25 Ir1 N1 99.55(8)
N8 Ir1 N1 96.13(7)
N7 Ir1 N1 88.14(7)
N4 Ir1 N1 75.77(7)
C65 Ir2 C76 87.30(9)
C65 Ir2 N16 92.18(9)
C76 Ir2 N16 80.98(10)
C65 Ir2 N15 80.79(9)
C76 Ir2 N15 95.52(9)
N16 Ir2 N15 172.33(8)
C65 Ir2 N12 173.52(8)
C76 Ir2 N12 98.67(8)
N16 Ir2 N12 91.24(8)
N15 Ir2 N12 96.05(8)
C65 Ir2 N9 98.93(8)
C76 Ir2 N9 172.81(8)
N16 Ir2 N9 95.13(9)
N15 Ir2 N9 89.04(8)
N12 Ir2 N9 75.27(7)
F1 P1 F3 179.02(14)
F1 P1 F4 88.83(16)
F3 P1 F4 91.89(15)
F1 P1 F2 90.90(16)
F3 P1 F2 88.37(15)
F4 P1 F2 178.99(13)
F1 P1 F6 90.01(11)
F3 P1 F6 90.65(11)
F4 P1 F6 90.09(10)
F2 P1 F6 90.89(10)
F1 P1 F5 89.78(11)
F3 P1 F5 89.56(10)
F4 P1 F5 89.81(10)
F2 P1 F5 89.21(11)
F6 P1 F5 179.77(12)
F11 P2 F7 179.30(11)
F11 P2 F10 89.42(11)
F7 P2 F10 91.02(12)
F11 P2 F8 90.19(11)
F7 P2 F8 89.37(12)
F10 P2 F8 179.59(14)
F11 P2 F12 90.51(10)
F7 P2 F12 90.04(10)
F10 P2 F12 89.72(11)
F8 P2 F12 90.41(12)
F11 P2 F9 89.88(10)
F7 P2 F9 89.59(10)
F10 P2 F9 89.43(11)
F8 P2 F9 90.44(11)
F12 P2 F9 179.06(12)
N2 N1 C1 110.39(18)
N2 N1 Ir1 134.47(15)
C1 N1 Ir1 115.12(15)
N1 N2 N3 105.33(18)
C2 N3 N2 112.20(18)
C2 N3 C3 127.4(2)
N2 N3 C3 120.4(2)
N5 N4 C10 109.95(19)
N5 N4 Ir1 133.07(15)
C10 N4 Ir1 116.42(15)
N4 N5 N6 105.76(18)
N5 N6 C11 112.0(2)
N5 N6 C12 119.63(19)
C11 N6 C12 128.4(2)
C26 N7 C24 119.7(2)
C26 N7 Ir1 124.76(19)
C24 N7 Ir1 115.54(17)
C37 N8 C35 119.5(2)
C37 N8 Ir1 124.59(16)
C35 N8 Ir1 115.87(15)
N10 N9 C50 110.60(19)
N10 N9 Ir2 133.28(15)
C50 N9 Ir2 116.08(16)
N9 N10 N11 105.17(19)
N10 N11 C51 112.3(2)
N10 N11 C52 119.9(2)
C51 N11 C52 127.6(2)
N13 N12 C41 110.00(19)
N13 N12 Ir2 133.51(15)
C41 N12 Ir2 116.49(15)
N12 N13 N14 106.05(19)
N13 N14 C42 112.0(2)
N13 N14 C43 119.4(2)
C42 N14 C43 128.3(2)
C66 N15 C64 119.3(2)
C66 N15 Ir2 125.66(17)
C64 N15 Ir2 115.00(16)
C77 N16 C75 120.3(3)
C77 N16 Ir2 124.2(2)
C75 N16 Ir2 115.10(19)
N1 C1 C2 107.4(2)
N1 C1 C10 116.83(19)
C2 C1 C10 135.8(2)
N3 C2 C1 104.7(2)
N3 C2 H2 127.7
C1 C2 H2 127.7
N3 C3 C4 113.1(2)
N3 C3 H3A 109.0
C4 C3 H3A 109.0
N3 C3 H3B 109.0
C4 C3 H3B 109.0
H3A C3 H3B 107.8
C9 C4 C5 118.8(2)
C9 C4 C3 119.9(2)
C5 C4 C3 121.3(2)
C6 C5 C4 120.4(3)
C6 C5 H5 119.8
C4 C5 H5 119.8
C7 C6 C5 120.1(3)
C7 C6 H6 119.9
C5 C6 H6 119.9
C8 C7 C6 119.7(3)
C8 C7 H7 120.2
C6 C7 H7 120.2
C7 C8 C9 120.3(3)
C7 C8 H8 119.9
C9 C8 H8 119.9
C4 C9 C8 120.6(3)
C4 C9 H9 119.7
C8 C9 H9 119.7
C11 C10 N4 107.6(2)
C11 C10 C1 136.8(2)
N4 C10 C1 115.6(2)
N6 C11 C10 104.7(2)
N6 C11 H11 127.6
C10 C11 H11 127.6
N6 C12 C13 114.0(2)
N6 C12 H12A 108.8
C13 C12 H12A 108.8
N6 C12 H12B 108.8
C13 C12 H12B 108.8
H12A C12 H12B 107.7
C14 C13 C18 117.6(3)
C14 C13 C12 124.3(2)
C18 C13 C12 118.1(2)
C13 C14 C15 121.2(3)
C13 C14 H14 119.4
C15 C14 H14 119.4
C16 C15 C14 120.3(3)
C16 C15 H15 119.9
C14 C15 H15 119.9
C17 C16 C15 119.2(3)
C17 C16 H16 120.4
C15 C16 H16 120.4
C16 C17 C18 121.0(3)
C16 C17 H17 119.5
C18 C17 H17 119.5
C13 C18 C17 120.7(3)
C13 C18 H18 119.7
C17 C18 H18 119.7
C20 C19 C25 121.2(3)
C20 C19 H19 119.4
C25 C19 H19 119.4
C21 C20 C19 120.4(3)
C21 C20 H20 119.8
C19 C20 H20 119.8
C22 C21 C20 119.7(3)
C22 C21 H21 120.2
C20 C21 H21 120.2
C21 C22 C23 120.3(3)
C21 C22 H22 119.9
C23 C22 H22 119.9
C22 C23 C25 121.2(3)
C22 C23 C24 123.2(3)
C25 C23 C24 115.4(2)
N7 C24 C29 119.6(3)
N7 C24 C23 114.0(2)
C29 C24 C23 126.3(3)
C19 C25 C23 117.3(2)
C19 C25 Ir1 128.40(19)
C23 C25 Ir1 114.27(19)
N7 C26 C27 122.4(3)
N7 C26 H26 118.8
C27 C26 H26 118.8
C28 C27 C26 118.3(3)
C28 C27 H27 120.9
C26 C27 H27 120.9
C27 C28 C29 120.7(3)
C27 C28 H28 119.6
C29 C28 H28 119.6
C28 C29 C24 119.2(3)
C28 C29 H29 120.4
C24 C29 H29 120.4
C31 C30 C36 120.6(2)
C31 C30 H30 119.7
C36 C30 H30 119.7
C32 C31 C30 121.0(3)
C32 C31 H31 119.5
C30 C31 H31 119.5
C33 C32 C31 119.7(2)
C33 C32 H32 120.2
C31 C32 H32 120.2
C32 C33 C34 119.9(2)
C32 C33 H33 120.0
C34 C33 H33 120.0
C33 C34 C36 121.1(2)
C33 C34 C35 123.8(2)
C36 C34 C35 115.09(19)
N8 C35 C40 119.7(2)
N8 C35 C34 113.8(2)
C40 C35 C34 126.5(2)
C30 C36 C34 117.8(2)
C30 C36 Ir1 127.75(18)
C34 C36 Ir1 114.50(17)
N8 C37 C38 122.6(2)
N8 C37 H37 118.7
C38 C37 H37 118.7
C37 C38 C39 118.4(3)
C37 C38 H38 120.8
C39 C38 H38 120.8
C40 C39 C38 119.5(3)
C40 C39 H39 120.3
C38 C39 H39 120.3
C39 C40 C35 120.2(2)
C39 C40 H40 119.9
C35 C40 H40 119.9
N12 C41 C42 107.5(2)
N12 C41 C50 115.7(2)
C42 C41 C50 136.7(2)
N14 C42 C41 104.4(2)
N14 C42 H42 127.8
C41 C42 H42 127.8
N14 C43 C44 112.5(2)
N14 C43 H43A 109.1
C44 C43 H43A 109.1
N14 C43 H43B 109.1
C44 C43 H43B 109.1
H43A C43 H43B 107.8
C46 C44 C45 117.4(3)
C46 C44 C43 120.1(3)
C45 C44 C43 122.3(3)
C44 C45 C49 121.9(3)
C44 C45 H45 119.1
C49 C45 H45 119.1
C44 C46 C47 121.3(4)
C44 C46 H46 119.3
C47 C46 H46 119.3
C46 C47 C48 119.8(4)
C46 C47 H47 120.1
C48 C47 H47 120.1
C49 C48 C47 120.0(4)
C49 C48 H48 120.0
C47 C48 H48 120.0
C48 C49 C45 119.5(4)
C48 C49 H49 120.2
C45 C49 H49 120.2
C51 C50 N9 107.3(2)
C51 C50 C41 136.5(2)
N9 C50 C41 116.1(2)
N11 C51 C50 104.7(2)
N11 C51 H51 127.7
C50 C51 H51 127.7
N11 C52 C53 110.5(2)
N11 C52 H52A 109.6
C53 C52 H52A 109.6
N11 C52 H52B 109.6
C53 C52 H52B 109.6
H52A C52 H52B 108.1
C54 C53 C58 119.7(3)
C54 C53 C52 119.5(3)
C58 C53 C52 120.8(3)
C55 C54 C53 121.2(4)
C55 C54 H54 119.4
C53 C54 H54 119.4
C54 C55 C56 119.1(4)
C54 C55 H55 120.5
C56 C55 H55 120.5
C57 C56 C55 121.1(4)
C57 C56 H56 119.4
C55 C56 H56 119.4
C56 C57 C58 119.4(4)
C56 C57 H57 120.3
C58 C57 H57 120.3
C53 C58 C57 119.5(4)
C53 C58 H58 120.3
C57 C58 H58 120.3
C60 C59 C65 121.1(3)
C60 C59 H59 119.4
C65 C59 H59 119.4
C61 C60 C59 120.4(3)
C61 C60 H60 119.8
C59 C60 H60 119.8
C62 C61 C60 120.1(3)
C62 C61 H61 119.9
C60 C61 H61 119.9
C61 C62 C63 119.7(3)
C61 C62 H62 120.1
C63 C62 H62 120.1
C62 C63 C65 121.4(2)
C62 C63 C64 123.3(2)
C65 C63 C64 115.3(2)
N15 C64 C67 119.9(2)
N15 C64 C63 114.1(2)
C67 C64 C63 126.0(2)
C59 C65 C63 117.2(2)
C59 C65 Ir2 128.28(19)
C63 C65 Ir2 114.49(17)
N15 C66 C69 122.7(2)
N15 C66 H66 118.6
C69 C66 H66 118.6
C68 C67 C64 120.1(3)
C68 C67 H67 120.0
C64 C67 H67 120.0
C67 C68 C69 119.7(3)
C67 C68 H68 120.2
C69 C68 H68 120.2
C66 C69 C68 118.3(3)
C66 C69 H69 120.9
C68 C69 H69 120.9
C76 C70 C71 121.1(3)
C76 C70 H70 119.4
C71 C70 H70 119.4
C72 C71 C70 120.3(3)
C72 C71 H71 119.8
C70 C71 H71 119.8
C73 C72 C71 120.2(3)
C73 C72 H72 119.9
C71 C72 H72 119.9
C72 C73 C74 120.0(3)
C72 C73 H73 120.0
C74 C73 H73 120.0
C73 C74 C76 121.2(3)
C73 C74 C75 123.6(3)
C76 C74 C75 115.2(2)
N16 C75 C78 118.7(3)
N16 C75 C74 114.5(2)
C78 C75 C74 126.6(3)
C70 C76 C74 117.2(2)
C70 C76 Ir2 128.68(19)
C74 C76 Ir2 114.1(2)
N16 C77 C80 122.0(4)
N16 C77 H77 119.0
C80 C77 H77 119.0
C79 C78 C75 119.7(4)
C79 C78 H78 120.1
C75 C78 H78 120.1
C80 C79 C78 120.8(4)
C80 C79 H79 119.6
C78 C79 H79 119.6
C79 C80 C77 118.3(4)
C79 C80 H80 120.8
C77 C80 H80 120.8

loop_
_geom_bond_atom_site_label_1
_geom_bond_atom_site_label_2
_geom_bond_distance
Ir1 C36 2.003(2)
Ir1 C25 2.004(2)
Ir1 N8 2.0437(19)
Ir1 N7 2.051(2)
Ir1 N4 2.149(2)
Ir1 N1 2.1753(18)
Ir2 C65 2.006(2)
Ir2 C76 2.007(2)
Ir2 N16 2.041(2)
Ir2 N15 2.049(2)
Ir2 N12 2.1630(19)
Ir2 N9 2.166(2)
P1 F1 1.571(2)
P1 F3 1.5735(19)
P1 F4 1.576(2)
P1 F2 1.578(2)
P1 F6 1.6063(17)
P1 F5 1.6073(17)
P2 F11 1.5898(19)
P2 F7 1.5939(19)
P2 F10 1.5940(19)
P2 F8 1.5943(19)
P2 F12 1.5945(18)
P2 F9 1.5977(17)
N1 N2 1.318(3)
N1 C1 1.363(3)
N2 N3 1.347(2)
N3 C2 1.344(3)
N3 C3 1.476(3)
N4 N5 1.317(3)
N4 C10 1.369(3)
N5 N6 1.346(3)
N6 C11 1.347(3)
N6 C12 1.465(3)
N7 C26 1.349(3)
N7 C24 1.364(3)
N8 C37 1.344(3)
N8 C35 1.361(3)
N9 N10 1.316(3)
N9 C50 1.368(3)
N10 N11 1.348(3)
N11 C51 1.348(3)
N11 C52 1.475(3)
N12 N13 1.311(3)
N12 C41 1.367(3)
N13 N14 1.340(3)
N14 C42 1.348(3)
N14 C43 1.475(3)
N15 C66 1.339(3)
N15 C64 1.372(3)
N16 C77 1.345(4)
N16 C75 1.370(4)
C1 C2 1.371(3)
C1 C10 1.446(3)
C2 H2 0.9500
C3 C4 1.513(3)
C3 H3A 0.9900
C3 H3B 0.9900
C4 C9 1.383(4)
C4 C5 1.390(3)
C5 C6 1.386(4)
C5 H5 0.9500
C6 C7 1.380(4)
C6 H6 0.9500
C7 C8 1.378(4)
C7 H7 0.9500
C8 C9 1.384(4)
C8 H8 0.9500
C9 H9 0.9500
C10 C11 1.368(3)
C11 H11 0.9500
C12 C13 1.509(4)
C12 H12A 0.9900
C12 H12B 0.9900
C13 C14 1.379(4)
C13 C18 1.380(4)
C14 C15 1.383(4)
C14 H14 0.9500
C15 C16 1.363(5)
C15 H15 0.9500
C16 C17 1.359(5)
C16 H16 0.9500
C17 C18 1.382(5)
C17 H17 0.9500
C18 H18 0.9500
C19 C20 1.393(4)
C19 C25 1.395(4)
C19 H19 0.9500
C20 C21 1.392(5)
C20 H20 0.9500
C21 C22 1.375(5)
C21 H21 0.9500
C22 C23 1.391(4)
C22 H22 0.9500
C23 C25 1.417(3)
C23 C24 1.460(4)
C24 C29 1.403(4)
C26 C27 1.378(4)
C26 H26 0.9500
C27 C28 1.369(5)
C27 H27 0.9500
C28 C29 1.379(5)
C28 H28 0.9500
C29 H29 0.9500
C30 C31 1.394(3)
C30 C36 1.397(3)
C30 H30 0.9500
C31 C32 1.387(4)
C31 H31 0.9500
C32 C33 1.378(4)
C32 H32 0.9500
C33 C34 1.401(3)
C33 H33 0.9500
C34 C36 1.412(3)
C34 C35 1.460(3)
C35 C40 1.395(3)
C37 C38 1.377(4)
C37 H37 0.9500
C38 C39 1.385(4)
C38 H38 0.9500
C39 C40 1.373(4)
C39 H39 0.9500
C40 H40 0.9500
C41 C42 1.372(3)
C41 C50 1.449(3)
C42 H42 0.9500
C43 C44 1.512(4)
C43 H43A 0.9900
C43 H43B 0.9900
C44 C46 1.386(4)
C44 C45 1.391(4)
C45 C49 1.393(5)
C45 H45 0.9500
C46 C47 1.390(6)
C46 H46 0.9500
C47 C48 1.391(6)
C47 H47 0.9500
C48 C49 1.368(5)
C48 H48 0.9500
C49 H49 0.9500
C50 C51 1.368(3)
C51 H51 0.9500
C52 C53 1.506(4)
C52 H52A 0.9900
C52 H52B 0.9900
C53 C54 1.386(4)
C53 C58 1.387(4)
C54 C55 1.363(5)
C54 H54 0.9500
C55 C56 1.386(6)
C55 H55 0.9500
C56 C57 1.378(6)
C56 H56 0.9500
C57 C58 1.396(6)
C57 H57 0.9500
C58 H58 0.9500
C59 C60 1.392(4)
C59 C65 1.398(3)
C59 H59 0.9500
C60 C61 1.381(4)
C60 H60 0.9500
C61 C62 1.373(4)
C61 H61 0.9500
C62 C63 1.401(3)
C62 H62 0.9500
C63 C65 1.405(3)
C63 C64 1.466(4)
C64 C67 1.387(4)
C66 C69 1.378(4)
C66 H66 0.9500
C67 C68 1.375(4)
C67 H67 0.9500
C68 C69 1.387(4)
C68 H68 0.9500
C69 H69 0.9500
C70 C76 1.392(4)
C70 C71 1.400(4)
C70 H70 0.9500
C71 C72 1.381(5)
C71 H71 0.9500
C72 C73 1.366(5)
C72 H72 0.9500
C73 C74 1.401(4)
C73 H73 0.9500
C74 C76 1.414(4)
C74 C75 1.456(4)
C75 C78 1.394(4)
C77 C80 1.379(5)
C77 H77 0.9500
C78 C79 1.381(6)
C78 H78 0.9500
C79 C80 1.358(6)
C79 H79 0.9500
C80 H80 0.9500
